data_7122366
loop_
_publ_author_name
'Chaudhry, Mohammad'
'Lelj, Francesco'
'MacLachlan, Mark'

_publ_section_title
;
 Expanded Campestarene Hosts for Tetra- and Dinuclear Uranyl(VI) Complexes
;
_journal_name_full 'Chemical Communications'
_journal_paper_doi 10.1039/C8CC07269H
_journal_year 2018
_chemical_formula_moiety '0.5(C136 H136 N8 O20 U4)'
_chemical_formula_sum 'C68 H68 N4 O10 U2'
_chemical_formula_weight 1577.32
_chemical_name_systematic 'UO2 4 tBu Ph'
_space_group_crystal_system tetragonal
_space_group_IT_number 142
_space_group_name_Hall '-I 4bd 2c'
_space_group_name_H-M_alt 'I 41/a c d'
_symmetry_space_group_name_Hall '-I 4bd 2c'
_symmetry_space_group_name_H-M 'I 41/a c d :2'
_atom_sites_solution_hydrogens mixed
_audit_creation_date 2018-03-14
_audit_creation_method
;
Olex2 1.2
(compiled 2017.08.10 svn.r3458 for OlexSys, GUI svn.r5381)
;
_audit_update_record
;
2018-08-16 deposited with the CCDC.
2018-09-20 downloaded from the CCDC.
;
_cell_angle_alpha 90
_cell_angle_beta 90
_cell_angle_gamma 90
_cell_formula_units_Z 16
_cell_length_a 35.7713(16)
_cell_length_b 35.7713(16)
_cell_length_c 28.7439(13)
_cell_measurement_reflns_used 9876
_cell_measurement_temperature 90
_cell_measurement_theta_max 23.61
_cell_measurement_theta_min 2.27
_cell_volume 36780(3)
_computing_cell_refinement 'SAINT v8.34A (Bruker, 2013)'
_computing_data_reduction 'SAINT v8.34A (Bruker, 2013)'
_computing_molecular_graphics 'Olex2 (Dolomanov et al., 2009)'
_computing_publication_material 'Olex2 (Dolomanov et al., 2009)'
_computing_structure_refinement 'ShelXL (Sheldrick, 2015)'
_computing_structure_solution 'SHELXT 2014/5 (Sheldrick, 2014)'
_diffrn_ambient_temperature 90
_diffrn_measured_fraction_theta_full 0.994
_diffrn_measured_fraction_theta_max 0.993
_diffrn_measurement_device_type 'Bruker APEX-II CCD'
_diffrn_measurement_method '\f and \w scans'
_diffrn_radiation_type MoK\a
_diffrn_radiation_wavelength 0.71073
_diffrn_reflns_av_R_equivalents 0.0543
_diffrn_reflns_av_unetI/netI 0.0409
_diffrn_reflns_Laue_measured_fraction_full 0.994
_diffrn_reflns_Laue_measured_fraction_max 0.993
_diffrn_reflns_limit_h_max 33
_diffrn_reflns_limit_h_min -43
_diffrn_reflns_limit_k_max 42
_diffrn_reflns_limit_k_min -17
_diffrn_reflns_limit_l_max 28
_diffrn_reflns_limit_l_min -34
_diffrn_reflns_number 43768
_diffrn_reflns_point_group_measured_fraction_full 0.994
_diffrn_reflns_point_group_measured_fraction_max 0.993
_diffrn_reflns_theta_full 25.242
_diffrn_reflns_theta_max 25.362
_diffrn_reflns_theta_min 2.172
_diffrn_standards_number 0
_exptl_absorpt_coefficient_mu 3.560
_exptl_absorpt_correction_T_max 0.7450
_exptl_absorpt_correction_T_min 0.6143
_exptl_absorpt_correction_type multi-scan
_exptl_absorpt_process_details
'SADABS-2014/5 (Bruker,2014/5) was used for absorption correction. wR2(int) was 0.0755 before and 0.0523 after correction. The Ratio of minimum to maximum transmission is 0.8246. The \l/2 correction factor is 0.00150.'
_exptl_crystal_colour 'clear dark red'
_exptl_crystal_colour_lustre clear
_exptl_crystal_colour_modifier dark
_exptl_crystal_colour_primary red
_exptl_crystal_density_diffrn 1.139
_exptl_crystal_description rod
_exptl_crystal_F_000 12288
_exptl_crystal_preparation 'Uranyl(VI) acetate in refluxing ethanol with my monomer'
_exptl_crystal_recrystallization_method 'Vapour diffusion of heptane into 1,2-dichloroethane.'
_exptl_crystal_size_max 0.27
_exptl_crystal_size_mid 0.17
_exptl_crystal_size_min 0.15
_refine_diff_density_max 1.583
_refine_diff_density_min -1.097
_refine_diff_density_rms 0.114
_refine_ls_extinction_method none
_refine_ls_goodness_of_fit_ref 1.066
_refine_ls_hydrogen_treatment mixed
_refine_ls_matrix_type full
_refine_ls_number_parameters 495
_refine_ls_number_reflns 8388
_refine_ls_number_restraints 1293
_refine_ls_restrained_S_all 1.003
_refine_ls_R_factor_all 0.1035
_refine_ls_R_factor_gt 0.0569
_refine_ls_shift/su_max 0.003
_refine_ls_shift/su_mean 0.000
_refine_ls_structure_factor_coef Fsqd
_refine_ls_weighting_details 'w=1/[\s^2^(Fo^2^)+(0.0392P)^2^+615.4437P] where P=(Fo^2^+2Fc^2^)/3'
_refine_ls_weighting_scheme calc
_refine_ls_wR_factor_gt 0.1210
_refine_ls_wR_factor_ref 0.1522
_reflns_Friedel_coverage 0.000
_reflns_number_gt 5198
_reflns_number_total 8388
_reflns_threshold_expression 'I > 2\s(I)'
_cod_data_source_file c8cc07269h2.cif
_cod_data_source_block mm388_sq
_cod_original_cell_volume 36780(4)
_cod_database_code 7122366
_shelx_shelxl_version_number 2017/1
_shelx_space_group_comment
;
The symmetry employed for this shelxl refinement is uniquely defined
by the following loop, which should always be used as a source of
symmetry information in preference to the above space-group names.
They are only intended as comments.
;
_shelx_estimated_absorpt_t_max 0.617
_shelx_estimated_absorpt_t_min 0.447
_olex2_refinement_description
;
1. Fixed Uiso
 At 1.2 times of:
  All N(H) groups, H20 of C20, H5A of C5, H3 of C3, H22 of C22, H47A of C47A,
  H48A of C48A, H49A of C49A, H48 of C48, H51 of C51, H39 of C39, H51A of C51A,
  H50 of C50, H49 of C49, H37 of C37, H47 of C47, H50A of C50A, H33 of C33, H32
  of C32, H30 of C30, H34 of C34, H31 of C31
 At 1.5 times of:
  All C(H,H,H) groups, H5 of C0AA
2. Restrained distances
 C43-C41 \\sim C44-C41 \\sim C42-C41
 with sigma of 0.01
 C9-C7 \\sim C8-C7 \\sim C7-C10
 with sigma of 0.01
 C53-C52 \\sim C54-C52 \\sim C55-C52
 with sigma of 0.01
 C52-C25 \\sim C52-C26 \\sim C52-C27
 with sigma of 0.01
 C8-C9 \\sim C9-C10 \\sim C8-C10
 with sigma of 0.01
 C42-C43 \\sim C43-C44 \\sim C44-C42
 with sigma of 0.01
 C25-C26 \\sim C25-C27 \\sim C26-C27
 with sigma of 0.01
 C53-C54 \\sim C54-C55 \\sim C53-C55
 with sigma of 0.01
3. Uiso/Uaniso restraints and constraints
All non-hydrogen atoms have similar U: within 2A with sigma of 0.04 and sigma
for terminal atoms of 0.08
4. Rigid body (RIGU) restrains
 All non-hydrogen atoms
 with sigma for 1-2 distances of 0.004 and sigma for 1-3 distances of 0.004
5. Others
 Sof(C53)=Sof(H53A)=Sof(H53B)=Sof(H53C)=Sof(C54)=Sof(H54A)=Sof(H54B)=Sof(H54C)=
 Sof(C55)=Sof(H55A)=Sof(H55B)=Sof(H55C)=1-FVAR(1)
 Sof(C25)=Sof(H25A)=Sof(H25B)=Sof(H25C)=Sof(C26)=Sof(H26A)=Sof(H26B)=Sof(H26C)=
 Sof(C27)=Sof(H27A)=Sof(H27B)=Sof(H27C)=FVAR(1)
 Sof(C41)=Sof(C42)=Sof(H42A)=Sof(H42B)=Sof(H42C)=Sof(C43)=Sof(H43A)=Sof(H43B)=
 Sof(H43C)=Sof(C44)=Sof(H44A)=Sof(H44B)=Sof(H44C)=1-FVAR(2)
 Sof(C7)=Sof(C8)=Sof(H8A)=Sof(H8B)=Sof(H8C)=Sof(C9)=Sof(H9A)=Sof(H9B)=Sof(H9C)=
 Sof(C10)=Sof(H10A)=Sof(H10B)=Sof(H10C)=FVAR(2)
 Fixed Sof: C6(0.5) C5(0.5) H5A(0.5) C4(0.5) C3(0.5) H3(0.5) C2(0.5) C1(0.5)
 C35(0.5) C40(0.5) C39(0.5) H39(0.5) C38(0.5) C37(0.5) H37(0.5) C36(0.5)
 C47(0.5) H47(0.5) C48(0.5) H48(0.5) C49(0.5) H49(0.5) C50(0.5) H50(0.5)
 C51(0.5) H51(0.5) C46(0.5) C50A(0.5) H50A(0.5) C51A(0.5) H51A(0.5) C46A(0.5)
 C47A(0.5) H47A(0.5) C48A(0.5) H48A(0.5) C49A(0.5) H49A(0.5)
6.a Aromatic/amide H refined with riding coordinates:
 N2(H2), C5(H5A), C3(H3), C20(H20), C22(H22), C34(H34), C33(H33), C32(H32),
 C31(H31), C30(H30), C39(H39), C37(H37), C47(H47), C48(H48), C49(H49), C50(H50),
  C51(H51), C50A(H50A), C51A(H51A), C47A(H47A), C48A(H48A), C49A(H49A)
6.b Fitted hexagon refined as free rotating group:
 C6(C5,C4,C3,C2,C1), C20(C19,C18,C23,C22,C21), C29(C34,C33,C32,C31,C30),
 C35(C40,C39,C38,C37,C36), C47(C48,C49,C50,C51,C46), C50A(C51A,C46A,C47A,C48A,
 C49A)
6.c Idealised Me refined as rotating group:
 C8(H8A,H8B,H8C), C9(H9A,H9B,H9C), C10(H10A,H10B,H10C), C25(H25A,H25B,H25C),
 C26(H26A,H26B,H26C), C27(H27A,H27B,H27C), C42(H42A,H42B,H42C), C43(H43A,H43B,
 H43C), C44(H44A,H44B,H44C), C53(H53A,H53B,H53C), C54(H54A,H54B,H54C), C55(H55A,
 H55B,H55C)
;
_olex2_submission_original_sample_id 'UO2 4 tBu Ph'
_olex2_submission_special_instructions 'No special instructions were received'

loop_
_space_group_symop_operation_xyz
'x, y, z'
'-x+1/2, -y, z+1/2'
'-y+1/4, x+3/4, z+1/4'
'y+1/4, -x+1/4, z+3/4'
'-x+1/2, y, -z'
'x, -y, -z+1/2'
'y+1/4, x+3/4, -z+3/4'
'-y+1/4, -x+1/4, -z+1/4'
'x+1/2, y+1/2, z+1/2'
'-x+1, -y+1/2, z+1'
'-y+3/4, x+5/4, z+3/4'
'y+3/4, -x+3/4, z+5/4'
'-x+1, y+1/2, -z+1/2'
'x+1/2, -y+1/2, -z+1'
'y+3/4, x+5/4, -z+5/4'
'-y+3/4, -x+3/4, -z+3/4'
'-x, -y, -z'
'x-1/2, y, -z-1/2'
'y-1/4, -x-3/4, -z-1/4'
'-y-1/4, x-1/4, -z-3/4'
'x-1/2, -y, z'
'-x, y, z-1/2'
'-y-1/4, -x-3/4, z-3/4'
'y-1/4, x-1/4, z-1/4'
'-x+1/2, -y+1/2, -z+1/2'
'x, y+1/2, -z'
'y+1/4, -x-1/4, -z+1/4'
'-y+1/4, x+1/4, -z-1/4'
'x, -y+1/2, z+1/2'
'-x+1/2, y+1/2, z'
'-y+1/4, -x-1/4, z-1/4'
'y+1/4, x+1/4, z+1/4'

loop_
_atom_site_label
_atom_site_type_symbol
_atom_site_fract_x
_atom_site_fract_y
_atom_site_fract_z
_atom_site_U_iso_or_equiv
_atom_site_adp_type
_atom_site_occupancy
_atom_site_site_symmetry_order
_atom_site_calc_flag
_atom_site_refinement_flags_posn
_atom_site_refinement_flags_adp
_atom_site_refinement_flags_occupancy
_atom_site_disorder_assembly
_atom_site_disorder_group
U1 U 0.43355(2) 0.80492(2) 0.37557(2) 0.05284(14) Uani 1 1 d . U . . .
O1 O 0.44753(16) 0.86297(18) 0.4174(2) 0.0592(16) Uani 1 1 d . U . . .
O2 O 0.37815(17) 0.78526(17) 0.3413(2) 0.0583(16) Uani 1 1 d . U . . .
O3 O 0.41871(17) 0.78529(18) 0.4290(2) 0.0648(17) Uani 1 1 d . U . . .
O4 O 0.44677(18) 0.82519(17) 0.3231(2) 0.0618(16) Uani 1 1 d . U . . .
O5 O 0.49531(18) 0.7998(2) 0.4020(3) 0.0654(18) Uani 1 1 d . U . . .
N1 N 0.3801(2) 0.8527(2) 0.3829(3) 0.0600(19) Uani 1 1 d . U . . .
N2 N 0.3524(2) 0.7417(2) 0.2747(3) 0.0571(19) Uani 1 1 d . U . . .
H2 H 0.366965 0.735836 0.298254 0.069 Uiso 1 1 calc R . . . .
C6 C 0.3843(8) 0.8759(6) 0.4243(8) 0.049(5) Uani 0.5 1 d . U P A 1
C5 C 0.3542(6) 0.8895(5) 0.4496(8) 0.062(6) Uani 0.5 1 d G U P A 1
H5A H 0.329394 0.885341 0.438891 0.074 Uiso 0.5 1 calc R . P A 1
C4 C 0.3603(6) 0.9093(5) 0.4905(8) 0.079(6) Uani 0.5 1 d G U P A 1
C3 C 0.3965(7) 0.9155(6) 0.5061(8) 0.062(6) Uani 0.5 1 d G U P A 1
H3 H 0.400668 0.928988 0.534096 0.074 Uiso 0.5 1 calc R . P A 1
C2 C 0.4267(6) 0.9018(8) 0.4809(11) 0.051(5) Uani 0.5 1 d G U P A 1
C1 C 0.4206(7) 0.8820(8) 0.4399(11) 0.056(6) Uani 0.5 1 d G U P A 1
C7 C 0.3248(5) 0.9170(5) 0.5238(6) 0.114(6) Uani 0.694(16) 1 d D U P A 1
C8 C 0.3376(7) 0.9397(6) 0.5667(8) 0.160(10) Uani 0.694(16) 1 d D U P A 1
H8A H 0.352529 0.923727 0.587237 0.240 Uiso 0.694(16) 1 calc GR . P A 1
H8B H 0.315667 0.948907 0.583582 0.240 Uiso 0.694(16) 1 calc GR . P A 1
H8C H 0.352817 0.961009 0.556463 0.240 Uiso 0.694(16) 1 calc GR . P A 1
C9 C 0.3023(6) 0.8827(6) 0.5403(7) 0.137(8) Uani 0.694(16) 1 d D U P A 1
H9A H 0.290045 0.870991 0.513472 0.205 Uiso 0.694(16) 1 calc GR . P A 1
H9B H 0.283347 0.890653 0.562783 0.205 Uiso 0.694(16) 1 calc GR . P A 1
H9C H 0.319211 0.864662 0.554948 0.205 Uiso 0.694(16) 1 calc GR . P A 1
C10 C 0.3000(5) 0.9419(5) 0.4928(8) 0.142(8) Uani 0.694(16) 1 d D U P A 1
H10A H 0.313759 0.964458 0.484106 0.212 Uiso 0.694(16) 1 calc GR . P A 1
H10B H 0.277354 0.948879 0.510014 0.212 Uiso 0.694(16) 1 calc GR . P A 1
H10C H 0.292943 0.928051 0.464720 0.212 Uiso 0.694(16) 1 calc GR . P A 1
C20 C 0.33090(18) 0.85731(12) 0.2728(2) 0.065(3) Uani 1 1 d . U . . .
H20 H 0.325812 0.883370 0.273447 0.078 Uiso 1 1 calc R . . . .
C19 C 0.35018(17) 0.84073(15) 0.30941(19) 0.058(2) Uani 1 1 d G U . . .
C18 C 0.35761(17) 0.80259(16) 0.30853(18) 0.053(2) Uani 1 1 d G U . . .
C23 C 0.34577(18) 0.78104(12) 0.2711(2) 0.057(2) Uani 1 1 d G U . . .
C22 C 0.32649(19) 0.79763(15) 0.23452(18) 0.062(2) Uani 1 1 d G U . . .
H22 H 0.318399 0.782897 0.208928 0.074 Uiso 1 1 calc R . . . .
C21 C 0.31905(19) 0.83576(16) 0.23540(19) 0.068(3) Uani 1 1 d G U . . .
C25 C 0.2988(5) 0.8976(4) 0.1961(7) 0.102(7) Uani 0.588(15) 1 d D U P B 1
H25A H 0.287209 0.907436 0.167789 0.152 Uiso 0.588(15) 1 calc GR . P B 1
H25B H 0.324404 0.907131 0.198725 0.152 Uiso 0.588(15) 1 calc GR . P B 1
H25C H 0.284291 0.905506 0.223294 0.152 Uiso 0.588(15) 1 calc GR . P B 1
C26 C 0.2603(5) 0.8400(5) 0.1826(8) 0.105(8) Uani 0.588(15) 1 d D U P B 1
H26A H 0.259601 0.812709 0.185352 0.157 Uiso 0.588(15) 1 calc GR . P B 1
H26B H 0.253710 0.847259 0.150750 0.157 Uiso 0.588(15) 1 calc GR . P B 1
H26C H 0.242430 0.851075 0.204418 0.157 Uiso 0.588(15) 1 calc GR . P B 1
C27 C 0.3248(6) 0.8450(5) 0.1501(7) 0.108(7) Uani 0.588(15) 1 d D U P B 1
H27A H 0.349388 0.856591 0.154075 0.161 Uiso 0.588(15) 1 calc GR . P B 1
H27B H 0.312808 0.855011 0.122083 0.161 Uiso 0.588(15) 1 calc GR . P B 1
H27C H 0.327653 0.817894 0.147077 0.161 Uiso 0.588(15) 1 calc GR . P B 1
C28 C 0.3417(3) 0.7128(3) 0.2509(3) 0.060(2) Uani 1 1 d . U . . .
C29 C 0.31813(18) 0.71679(19) 0.2093(2) 0.060(2) Uani 1 1 d . U . . .
C34 C 0.33462(16) 0.7196(2) 0.1656(2) 0.086(3) Uani 1 1 d G U . . .
H34 H 0.361079 0.720210 0.162862 0.104 Uiso 1 1 calc R . . . .
C33 C 0.3124(2) 0.7216(2) 0.12603(19) 0.105(4) Uani 1 1 d G U . . .
H33 H 0.323676 0.723532 0.096201 0.126 Uiso 1 1 calc R . . . .
C32 C 0.2737(2) 0.7207(2) 0.1301(2) 0.099(4) Uani 1 1 d G U . . .
H32 H 0.258506 0.722085 0.103012 0.119 Uiso 1 1 calc R . . . .
C31 C 0.25720(16) 0.7179(2) 0.1737(3) 0.094(3) Uani 1 1 d G U . . .
H31 H 0.230738 0.717317 0.176483 0.113 Uiso 1 1 calc R . . . .
C30 C 0.27941(19) 0.71593(19) 0.2133(2) 0.074(3) Uani 1 1 d G U . . .
H30 H 0.268140 0.713995 0.243143 0.088 Uiso 1 1 calc R . . . .
C52 C 0.2997(3) 0.8540(3) 0.1939(4) 0.087(3) Uani 1 1 d D U . . .
C35 C 0.4192(7) 0.8738(8) 0.4435(11) 0.048(5) Uani 0.5 1 d . U P A 2
C40 C 0.3829(8) 0.8651(6) 0.4299(8) 0.058(6) Uani 0.5 1 d G U P A 2
C39 C 0.3529(6) 0.8745(5) 0.4582(8) 0.061(6) Uani 0.5 1 d G U P A 2
H39 H 0.328139 0.868466 0.448870 0.073 Uiso 0.5 1 calc R . P A 2
C38 C 0.3591(7) 0.8927(5) 0.5002(8) 0.071(5) Uani 0.5 1 d G U P A 2
C37 C 0.3953(7) 0.9015(6) 0.5139(8) 0.062(6) Uani 0.5 1 d G U P A 2
H37 H 0.399535 0.913901 0.542627 0.074 Uiso 0.5 1 calc R . P A 2
C36 C 0.4253(6) 0.8920(7) 0.4856(11) 0.058(6) Uani 0.5 1 d G U P A 2
C41 C 0.3247(12) 0.8933(9) 0.5365(13) 0.090(8) Uani 0.306(16) 1 d D U P A 2
C42 C 0.3275(12) 0.8663(11) 0.5735(14) 0.109(12) Uani 0.306(16) 1 d D U P A 2
H42A H 0.346031 0.874821 0.596258 0.164 Uiso 0.306(16) 1 calc GR . P A 2
H42B H 0.335267 0.842150 0.560659 0.164 Uiso 0.306(16) 1 calc GR . P A 2
H42C H 0.303143 0.863622 0.588722 0.164 Uiso 0.306(16) 1 calc GR . P A 2
C43 C 0.2917(12) 0.8865(13) 0.5091(16) 0.112(13) Uani 0.306(16) 1 d D U P A 2
H43A H 0.269441 0.890396 0.528362 0.168 Uiso 0.306(16) 1 calc GR . P A 2
H43B H 0.292037 0.860722 0.497617 0.168 Uiso 0.306(16) 1 calc GR . P A 2
H43C H 0.291206 0.903811 0.482674 0.168 Uiso 0.306(16) 1 calc GR . P A 2
C44 C 0.3244(13) 0.9307(11) 0.5548(18) 0.116(12) Uani 0.306(16) 1 d D U P A 2
H44A H 0.301132 0.934903 0.571970 0.173 Uiso 0.306(16) 1 calc GR . P A 2
H44B H 0.326276 0.948614 0.529198 0.173 Uiso 0.306(16) 1 calc GR . P A 2
H44C H 0.345749 0.933931 0.575873 0.173 Uiso 0.306(16) 1 calc GR . P A 2
C47 C 0.3546(6) 0.9300(8) 0.3557(11) 0.083(6) Uani 0.5 1 d . U P C 1
H47 H 0.380792 0.930907 0.350725 0.099 Uiso 0.5 1 calc R . P C 1
C48 C 0.3347(7) 0.9627(6) 0.3636(10) 0.100(8) Uani 0.5 1 d G U P C 1
H48 H 0.347334 0.986092 0.364038 0.120 Uiso 0.5 1 calc R . P C 1
C49 C 0.2963(7) 0.9614(5) 0.3708(9) 0.095(7) Uani 0.5 1 d G U P C 1
H49 H 0.282696 0.983777 0.376217 0.113 Uiso 0.5 1 calc R . P C 1
C50 C 0.2778(6) 0.9272(6) 0.3701(10) 0.095(7) Uani 0.5 1 d G U P C 1
H50 H 0.251516 0.926279 0.375084 0.113 Uiso 0.5 1 calc R . P C 1
C51 C 0.2976(7) 0.8944(5) 0.3622(12) 0.090(6) Uani 0.5 1 d G U P C 1
H51 H 0.284973 0.871094 0.361771 0.108 Uiso 0.5 1 calc R . P C 1
C46 C 0.3360(7) 0.8958(6) 0.3550(12) 0.073(5) Uani 0.5 1 d G U P C 1
C53 C 0.3172(8) 0.8847(6) 0.1648(9) 0.091(8) Uani 0.412(15) 1 d D U P B 2
H53A H 0.324674 0.905386 0.184989 0.136 Uiso 0.412(15) 1 calc GR . P B 2
H53B H 0.298930 0.893630 0.141869 0.136 Uiso 0.412(15) 1 calc GR . P B 2
H53C H 0.339158 0.874808 0.148565 0.136 Uiso 0.412(15) 1 calc GR . P B 2
C54 C 0.2645(6) 0.8725(6) 0.2160(8) 0.082(7) Uani 0.412(15) 1 d D U P B 2
H54A H 0.250076 0.853590 0.232865 0.123 Uiso 0.412(15) 1 calc GR . P B 2
H54B H 0.248931 0.883398 0.191373 0.123 Uiso 0.412(15) 1 calc GR . P B 2
H54C H 0.272309 0.892229 0.237552 0.123 Uiso 0.412(15) 1 calc GR . P B 2
C55 C 0.2825(7) 0.8262(7) 0.1591(8) 0.078(8) Uani 0.412(15) 1 d D U P B 2
H55A H 0.302440 0.812039 0.143823 0.116 Uiso 0.412(15) 1 calc GR . P B 2
H55B H 0.268023 0.839868 0.135710 0.116 Uiso 0.412(15) 1 calc GR . P B 2
H55C H 0.265945 0.808882 0.175786 0.116 Uiso 0.412(15) 1 calc GR . P B 2
C0AA C 0.3561(3) 0.8629(3) 0.3521(4) 0.064(2) Uani 1 1 d . U . . .
H5 H 0.499(3) 0.791(3) 0.433(4) 0.096 Uiso 1 1 d R . . . .
C50A C 0.2790(6) 0.9412(6) 0.3568(10) 0.097(7) Uani 0.5 1 d . U P C 2
H50A H 0.252574 0.943330 0.359014 0.117 Uiso 0.5 1 calc R . P C 2
C51A C 0.2960(7) 0.9065(5) 0.3620(12) 0.097(6) Uani 0.5 1 d G U P C 2
H51A H 0.281228 0.884949 0.367795 0.117 Uiso 0.5 1 calc R . P C 2
C46A C 0.3347(7) 0.9034(7) 0.3588(13) 0.081(5) Uani 0.5 1 d G U P C 2
C47A C 0.3563(6) 0.9350(9) 0.3503(12) 0.093(7) Uani 0.5 1 d G U P C 2
H47A H 0.382690 0.932836 0.348129 0.112 Uiso 0.5 1 calc R . P C 2
C48A C 0.3393(7) 0.9696(7) 0.3451(9) 0.089(7) Uani 0.5 1 d G U P C 2
H48A H 0.354037 0.991218 0.339348 0.107 Uiso 0.5 1 calc R . P C 2
C49A C 0.3006(8) 0.9728(6) 0.3484(9) 0.104(8) Uani 0.5 1 d G U P C 2
H49A H 0.288979 0.996465 0.344790 0.125 Uiso 0.5 1 calc R . P C 2

loop_
_atom_site_aniso_label
_atom_site_aniso_U_11
_atom_site_aniso_U_22
_atom_site_aniso_U_33
_atom_site_aniso_U_23
_atom_site_aniso_U_13
_atom_site_aniso_U_12
U1 0.0525(2) 0.0572(2) 0.0489(2) -0.01027(17) -0.00756(16) 0.00366(15)
O1 0.049(3) 0.070(4) 0.058(4) -0.019(3) -0.006(3) 0.004(3)
O2 0.063(4) 0.055(4) 0.056(4) -0.005(3) -0.015(3) -0.001(3)
O3 0.058(4) 0.071(4) 0.065(4) -0.010(3) -0.013(3) -0.010(3)
O4 0.067(4) 0.053(4) 0.066(4) -0.012(3) -0.015(3) 0.002(3)
O5 0.051(4) 0.068(5) 0.077(5) -0.016(4) 0.001(3) 0.001(3)
N1 0.047(4) 0.063(4) 0.071(5) -0.022(4) -0.010(3) 0.000(3)
N2 0.069(5) 0.054(4) 0.048(4) -0.001(3) -0.017(4) 0.003(4)
C6 0.049(6) 0.037(11) 0.061(8) -0.008(8) -0.002(6) -0.005(8)
C5 0.050(8) 0.057(14) 0.078(11) -0.024(10) 0.003(7) -0.014(9)
C4 0.056(7) 0.090(14) 0.090(11) -0.045(10) 0.009(7) -0.013(9)
C3 0.050(7) 0.063(15) 0.073(12) -0.027(11) 0.005(7) -0.018(10)
C2 0.055(8) 0.048(13) 0.049(9) -0.008(8) 0.000(7) -0.005(8)
C1 0.049(6) 0.060(13) 0.060(9) -0.018(9) -0.001(6) -0.007(8)
C7 0.060(8) 0.157(14) 0.124(12) -0.091(10) 0.028(7) -0.025(9)
C8 0.069(15) 0.24(2) 0.170(17) -0.150(17) 0.046(11) -0.038(14)
C9 0.098(17) 0.190(16) 0.122(19) -0.071(14) 0.048(14) -0.037(13)
C10 0.062(11) 0.152(18) 0.21(2) -0.082(13) 0.025(11) 0.000(10)
C20 0.067(6) 0.053(5) 0.075(6) -0.010(4) -0.017(5) 0.012(5)
C19 0.050(5) 0.056(4) 0.069(5) -0.011(4) -0.010(4) 0.006(4)
C18 0.052(5) 0.057(4) 0.052(5) -0.002(4) -0.011(4) 0.002(4)
C23 0.064(6) 0.057(4) 0.050(5) -0.004(4) -0.008(4) 0.001(4)
C22 0.078(7) 0.052(4) 0.055(5) -0.007(4) -0.017(5) -0.001(5)
C21 0.078(6) 0.054(5) 0.073(6) -0.004(4) -0.018(5) 0.003(5)
C25 0.14(2) 0.070(8) 0.094(16) 0.035(9) -0.046(13) -0.037(10)
C26 0.115(12) 0.078(14) 0.12(2) 0.066(14) -0.055(11) -0.034(12)
C27 0.134(16) 0.084(14) 0.105(11) 0.046(11) -0.010(11) -0.004(12)
C28 0.076(6) 0.065(5) 0.041(5) -0.013(4) -0.011(4) -0.006(5)
C29 0.085(5) 0.044(5) 0.052(4) -0.005(4) -0.020(4) 0.009(5)
C34 0.102(7) 0.103(8) 0.054(5) 0.004(6) -0.011(5) 0.034(7)
C33 0.151(9) 0.108(9) 0.055(6) -0.022(6) -0.030(6) 0.060(8)
C32 0.145(8) 0.081(8) 0.072(6) -0.017(6) -0.057(7) 0.032(8)
C31 0.102(8) 0.076(7) 0.103(7) 0.008(7) -0.045(6) -0.001(7)
C30 0.082(5) 0.067(6) 0.072(6) -0.008(5) -0.020(5) 0.006(6)
C52 0.113(8) 0.067(6) 0.081(7) 0.003(5) -0.038(5) 0.001(5)
C35 0.048(6) 0.035(10) 0.059(8) -0.013(8) -0.006(5) 0.002(7)
C40 0.049(6) 0.059(14) 0.066(8) -0.016(9) -0.003(6) -0.001(9)
C39 0.052(8) 0.063(14) 0.068(10) -0.011(10) 0.000(7) 0.003(10)
C38 0.062(7) 0.082(14) 0.070(9) -0.018(10) 0.009(7) -0.002(10)
C37 0.063(8) 0.058(15) 0.065(11) -0.021(11) 0.005(7) -0.008(10)
C36 0.058(8) 0.058(15) 0.057(10) -0.018(10) 0.001(7) -0.004(9)
C41 0.067(11) 0.128(18) 0.076(13) -0.040(12) 0.016(10) -0.016(14)
C42 0.09(3) 0.16(2) 0.08(2) -0.020(18) 0.011(16) -0.04(2)
C43 0.065(13) 0.16(3) 0.11(3) -0.04(2) 0.003(17) -0.01(2)
C44 0.06(2) 0.142(18) 0.15(3) -0.067(18) 0.057(19) -0.026(18)
C47 0.073(10) 0.066(9) 0.109(14) -0.059(11) -0.036(11) 0.017(7)
C48 0.090(10) 0.073(10) 0.14(2) -0.045(13) -0.006(13) 0.020(9)
C49 0.087(10) 0.072(12) 0.125(17) -0.048(13) 0.002(12) 0.035(10)
C50 0.064(10) 0.079(13) 0.140(17) -0.015(14) -0.018(12) 0.035(9)
C51 0.066(8) 0.071(12) 0.132(15) -0.036(12) -0.016(10) 0.029(8)
C46 0.062(8) 0.068(8) 0.089(12) -0.050(8) -0.033(8) 0.015(6)
C53 0.11(2) 0.076(15) 0.088(19) -0.001(12) -0.020(13) -0.011(14)
C54 0.088(13) 0.086(17) 0.072(15) 0.012(11) -0.047(9) -0.009(11)
C55 0.10(2) 0.057(13) 0.077(16) 0.020(9) -0.044(14) 0.004(12)
C0AA 0.046(5) 0.069(5) 0.077(5) -0.024(5) -0.009(4) 0.009(4)
C50A 0.058(10) 0.072(14) 0.161(18) -0.033(13) -0.011(12) 0.040(8)
C51A 0.059(8) 0.086(13) 0.148(15) -0.019(13) -0.007(10) 0.043(9)
C46A 0.058(8) 0.074(9) 0.110(13) -0.040(10) -0.005(9) 0.041(7)
C47A 0.091(11) 0.077(10) 0.111(15) -0.054(12) -0.026(12) 0.018(8)
C48A 0.087(10) 0.081(10) 0.100(17) -0.041(12) -0.007(12) 0.014(9)
C49A 0.088(10) 0.083(13) 0.14(2) -0.032(14) -0.004(14) 0.019(9)

loop_
_atom_type_symbol
_atom_type_description
_atom_type_scat_dispersion_real
_atom_type_scat_dispersion_imag
_atom_type_scat_source
C C 0.0033 0.0016 'International Tables Vol C Tables 4.2.6.8 and 6.1.1.4'
H H 0.0000 0.0000 'International Tables Vol C Tables 4.2.6.8 and 6.1.1.4'
N N 0.0061 0.0033 'International Tables Vol C Tables 4.2.6.8 and 6.1.1.4'
O O 0.0106 0.0060 'International Tables Vol C Tables 4.2.6.8 and 6.1.1.4'
U U -9.6767 9.6646 'International Tables Vol C Tables 4.2.6.8 and 6.1.1.4'

loop_
_geom_angle_atom_site_label_1
_geom_angle_atom_site_label_2
_geom_angle_atom_site_label_3
_geom_angle
_geom_angle_site_symmetry_1
_geom_angle_site_symmetry_3
O1 U1 N1 63.2(2) . .
O2 U1 O1 129.7(2) . .
O2 U1 O5 78.3(2) . 28_656
O2 U1 O5 156.7(2) . .
O2 U1 N1 66.6(2) . .
O3 U1 O1 88.3(3) . .
O3 U1 O2 89.6(2) . .
O3 U1 O5 88.3(3) . .
O3 U1 O5 90.5(3) . 28_656
O3 U1 N1 88.3(3) . .
O4 U1 O1 91.0(2) . .
O4 U1 O2 89.4(3) . .
O4 U1 O3 178.0(3) . .
O4 U1 O5 93.3(3) . .
O4 U1 O5 90.9(3) . 28_656
O4 U1 N1 89.8(3) . .
O5 U1 O1 151.9(2) 28_656 .
O5 U1 O1 73.4(2) . .
O5 U1 O5 78.5(3) . 28_656
O5 U1 N1 136.5(2) . .
O5 U1 N1 144.9(2) 28_656 .
C1 O1 U1 121.2(13) . .
C35 O1 U1 111.8(13) . .
C18 O2 U1 128.5(5) . .
U1 O5 U1 136.5(4) . 19_576
C6 N1 U1 111.5(12) . .
C40 N1 U1 103.4(12) . .
C0AA N1 U1 128.9(6) . .
C0AA N1 C6 118.1(13) . .
C0AA N1 C40 127.8(13) . .
C28 N2 C23 134.2(8) . .
C5 C6 N1 123.1(17) . .
C5 C6 C1 120.0 . .
C1 C6 N1 116.8(18) . .
C4 C5 C6 120.0 . .
C5 C4 C3 120.0 . .
C5 C4 C7 117.8(14) . .
C3 C4 C7 121.0(15) . .
C2 C3 C4 120.0 . .
C3 C2 C1 120.0 . .
C3 C2 C28 117.2(19) . 19_576
C1 C2 C28 122.8(19) . 19_576
O1 C1 C6 116(2) . .
O1 C1 C2 124(2) . .
C2 C1 C6 120.0 . .
C8 C7 C4 109.3(15) . .
C9 C7 C4 117.2(16) . .
C9 C7 C8 109.2(10) . .
C10 C7 C4 102.0(15) . .
C10 C7 C8 109.1(10) . .
C10 C7 C9 109.5(10) . .
C19 C20 C21 120.0 . .
C20 C19 C0AA 118.0(6) . .
C18 C19 C20 120.0 . .
C18 C19 C0AA 121.0(6) . .
O2 C18 C19 122.9(5) . .
O2 C18 C23 116.9(5) . .
C19 C18 C23 120.0 . .
C18 C23 N2 116.0(5) . .
C18 C23 C22 120.0 . .
C22 C23 N2 123.8(5) . .
C23 C22 C21 120.0 . .
C20 C21 C52 120.4(5) . .
C22 C21 C20 120.0 . .
C22 C21 C52 119.5(5) . .
N2 C28 C2 119(3) . 28_656
N2 C28 C29 121.3(9) . .
N2 C28 C36 117(3) . 28_656
C2 C28 C29 119(3) 28_656 .
C2 C28 C36 14(7) 28_656 28_656
C29 C28 C36 121(3) . 28_656
C34 C29 C28 119.8(6) . .
C34 C29 C30 120.0 . .
C30 C29 C28 120.1(6) . .
C29 C34 C33 120.0 . .
C34 C33 C32 120.0 . .
C31 C32 C33 120.0 . .
C32 C31 C30 120.0 . .
C31 C30 C29 120.0 . .
C21 C52 C25 113.8(10) . .
C21 C52 C26 116.3(11) . .
C21 C52 C27 106.1(11) . .
C21 C52 C54 103.3(12) . .
C21 C52 C55 114.3(12) . .
C25 C52 C27 104.4(8) . .
C26 C52 C25 108.5(8) . .
C26 C52 C27 106.8(8) . .
C53 C52 C21 123.7(14) . .
C53 C52 C54 104.5(10) . .
C53 C52 C55 106.0(10) . .
C55 C52 C54 102.5(9) . .
O1 C35 C40 119(2) . .
O1 C35 C36 121(2) . .
C40 C35 C36 120.0 . .
C35 C40 N1 113.8(18) . .
C35 C40 C39 120.0 . .
C39 C40 N1 125.2(18) . .
C38 C39 C40 120.0 . .
C39 C38 C37 120.0 . .
C39 C38 C41 116.5(17) . .
C37 C38 C41 121.7(17) . .
C38 C37 C36 120.0 . .
C35 C36 C28 123.1(18) . 19_576
C37 C36 C28 116.1(18) . 19_576
C37 C36 C35 120.0 . .
C42 C41 C38 114(3) . .
C43 C41 C38 106(3) . .
C43 C41 C42 110(2) . .
C44 C41 C38 105(3) . .
C44 C41 C42 111(2) . .
C44 C41 C43 111(2) . .
C48 C47 C46 120.0 . .
C49 C48 C47 120.0 . .
C48 C49 C50 120.0 . .
C51 C50 C49 120.0 . .
C50 C51 C46 120.0 . .
C51 C46 C47 120.0 . .
C0AA C46 C47 120.1(17) . .
C0AA C46 C51 119.5(18) . .
N1 C0AA C19 121.1(8) . .
N1 C0AA C46 123.1(15) . .
N1 C0AA C46A 118.6(14) . .
C19 C0AA C46A 120.1(14) . .
C46 C0AA C19 115.7(15) . .
C51A C50A C49A 120.0 . .
C50A C51A C46A 120.0 . .
C51A C46A C0AA 122.7(17) . .
C51A C46A C47A 120.0 . .
C47A C46A C0AA 115.7(17) . .
C48A C47A C46A 120.0 . .
C47A C48A C49A 120.0 . .
C48A C49A C50A 120.0 . .

loop_
_geom_bond_atom_site_label_1
_geom_bond_atom_site_label_2
_geom_bond_distance
_geom_bond_site_symmetry_2
U1 O1 2.452(6) .
U1 O2 2.322(6) .
U1 O3 1.771(7) .
U1 O4 1.740(7) .
U1 O5 2.352(7) 28_656
U1 O5 2.344(7) .
U1 N1 2.573(8) .
O1 C1 1.34(2) .
O1 C35 1.32(2) .
O2 C18 1.346(7) .
N1 C6 1.46(2) .
N1 C40 1.42(2) .
N1 C0AA 1.287(12) .
N2 C23 1.430(8) .
N2 C28 1.299(11) .
C6 C5 1.3900 .
C6 C1 1.3900 .
C5 C4 1.3900 .
C4 C3 1.3900 .
C4 C7 1.61(3) .
C3 C2 1.3900 .
C2 C1 1.3900 .
C2 C28 1.41(2) 19_576
C7 C8 1.546(16) .
C7 C9 1.542(16) .
C7 C10 1.542(16) .
C20 C19 1.3900 .
C20 C21 1.3900 .
C19 C18 1.3900 .
C19 C0AA 1.476(10) .
C18 C23 1.3900 .
C23 C22 1.3900 .
C22 C21 1.3900 .
C21 C52 1.527(12) .
C25 C52 1.560(14) .
C26 C52 1.529(14) .
C27 C52 1.577(14) .
C28 C29 1.471(10) .
C28 C36 1.51(11) 28_656
C29 C34 1.3900 .
C29 C30 1.3900 .
C34 C33 1.3900 .
C33 C32 1.3900 .
C32 C31 1.3900 .
C31 C30 1.3900 .
C52 C53 1.514(18) .
C52 C54 1.558(18) .
C52 C55 1.538(18) .
C35 C40 1.3900 .
C35 C36 1.3900 .
C40 C39 1.3900 .
C39 C38 1.3900 .
C38 C37 1.3900 .
C38 C41 1.61(5) .
C37 C36 1.3900 .
C41 C42 1.44(3) .
C41 C43 1.44(3) .
C41 C44 1.44(3) .
C47 C48 1.3900 .
C47 C46 1.3900 .
C48 C49 1.3900 .
C49 C50 1.3900 .
C50 C51 1.3900 .
C51 C46 1.3900 .
C46 C0AA 1.382(19) .
C0AA C46A 1.651(19) .
C50A C51A 1.3900 .
C50A C49A 1.3900 .
C51A C46A 1.3900 .
C46A C47A 1.3900 .
C47A C48A 1.3900 .
C48A C49A 1.3900 .
